data_4063364
loop_
_publ_author_name
'Kleimark, Jonatan'
'Johansson, Charlotte'
'Olsson, Susanne'
'H\%akansson, Mikael'
'Hansson, Sverker'
'\%Akermark, Bj\"orn'
'Norrby, Per-Ola'

_publ_contact_author_address
;Department of Chemistry,
University of Gothenburg,
SE-412 96 G\"oteborg,
Sweden
;
_publ_contact_author_email pon@chem.gu.se
_publ_contact_author_fax '+46 31 772 3840'
_publ_contact_author_name 'Per-Ola Norrby'
_publ_contact_author_phone '+46 31 786 9034'
_publ_section_title
;
 Sterically Governed Selectivity in Palladium-Assisted Allylic Alkylation
;
_journal_issue 2
_journal_name_full Organometallics
_journal_page_first 230
_journal_paper_doi 10.1021/om1007264
_journal_volume 30
_journal_year 2011
_chemical_formula_moiety 'C12 H15 Cl Pd S'
_chemical_formula_sum 'C12 H15 Cl Pd S'
_chemical_formula_weight 333.15
_chemical_name_systematic
;
 ?
;
_space_group_IT_number 14
_symmetry_cell_setting monoclinic
_symmetry_Int_Tables_number 14
_symmetry_space_group_name_Hall '-P 2ybc'
_symmetry_space_group_name_H-M 'P 1 21/c 1'
_atom_sites_solution_hydrogens geom
_atom_sites_solution_primary direct
_atom_sites_solution_secondary difmap
_audit_creation_method SHELXL-97
_cell_angle_alpha 90.00
_cell_angle_beta 102.702(9)
_cell_angle_gamma 90.00
_cell_formula_units_Z 4
_cell_length_a 9.250(2)
_cell_length_b 9.137(2)
_cell_length_c 15.844(4)
_cell_measurement_reflns_used 8365
_cell_measurement_temperature 293(2)
_cell_measurement_theta_max 25.5
_cell_measurement_theta_min 2.64
_cell_volume 1306.3(5)
_computing_cell_refinement 'CrystalClear(Rigaku, 2000)'
_computing_data_collection 'CrystalClear(Rigaku, 2000)'
_computing_data_reduction 'CrystalClear(Rigaku, 2000)'
_computing_molecular_graphics ORTEP-3
_computing_publication_material SHELXL-97
_computing_structure_refinement 'SHELXL-97 (Sheldrick, 1997)'
_computing_structure_solution SIR92
_diffrn_ambient_temperature 293(2)
_diffrn_detector_area_resol_mean 105
_diffrn_measured_fraction_theta_full 0.973
_diffrn_measured_fraction_theta_max 0.973
_diffrn_measurement_device_type 'Rigaku R-AXIS IIC image-plate system'
_diffrn_measurement_method \f
_diffrn_radiation_monochromator graphite
_diffrn_radiation_probe x-ray
_diffrn_radiation_source 'rotating anode X-ray tube'
_diffrn_radiation_type MoK\a
_diffrn_radiation_wavelength 0.71073
_diffrn_reflns_av_R_equivalents 0.0325
_diffrn_reflns_av_sigmaI/netI 0.0237
_diffrn_reflns_limit_h_max 11
_diffrn_reflns_limit_h_min -11
_diffrn_reflns_limit_k_max 11
_diffrn_reflns_limit_k_min -11
_diffrn_reflns_limit_l_max 19
_diffrn_reflns_limit_l_min -19
_diffrn_reflns_number 8365
_diffrn_reflns_theta_full 25.50
_diffrn_reflns_theta_max 25.50
_diffrn_reflns_theta_min 2.64
_diffrn_source_type RU-H3R
_diffrn_standards_decay_% 0
_diffrn_standards_interval_count 0
_diffrn_standards_interval_time 0
_diffrn_standards_number 0
_exptl_absorpt_coefficient_mu 1.751
_exptl_absorpt_correction_T_max 1.0000
_exptl_absorpt_correction_T_min 0.6729
_exptl_absorpt_correction_type multi-scan
_exptl_absorpt_process_details '(CrystalClear; Rigaku, 2000)'
_exptl_crystal_colour yellow
_exptl_crystal_density_diffrn 1.694
_exptl_crystal_density_method 'not measured'
_exptl_crystal_description needle
_exptl_crystal_F_000 664
_exptl_crystal_size_max 0.25
_exptl_crystal_size_mid 0.25
_exptl_crystal_size_min 0.20
_refine_diff_density_max 0.650
_refine_diff_density_min -0.824
_refine_diff_density_rms 0.081
_refine_ls_extinction_method none
_refine_ls_goodness_of_fit_ref 1.137
_refine_ls_hydrogen_treatment constr
_refine_ls_matrix_type full
_refine_ls_number_parameters 136
_refine_ls_number_reflns 2365
_refine_ls_number_restraints 0
_refine_ls_restrained_S_all 1.137
_refine_ls_R_factor_all 0.0560
_refine_ls_R_factor_gt 0.0490
_refine_ls_shift/su_max 0.001
_refine_ls_shift/su_mean 0.000
_refine_ls_structure_factor_coef Fsqd
_refine_ls_weighting_details 'calc w=1/[\s^2^(Fo^2^)+(0.0428P)^2^+3.3750P] where P=(Fo^2^+2Fc^2^)/3'
_refine_ls_weighting_scheme calc
_refine_ls_wR_factor_gt 0.1072
_refine_ls_wR_factor_ref 0.1111
_reflns_number_gt 2172
_reflns_number_total 2365
_reflns_threshold_expression >2sigma(I)
_cod_data_source_file om1007264_si_002.cif
_cod_data_source_block 1b
_cod_original_cell_volume 1306.4(6)
_cod_original_sg_symbol_H-M P21/c
_cod_database_code 4063364

loop_
_symmetry_equiv_pos_as_xyz
'x, y, z'
'-x, y+1/2, -z+1/2'
'-x, -y, -z'
'x, -y-1/2, z-1/2'

loop_
_atom_site_label
_atom_site_type_symbol
_atom_site_fract_x
_atom_site_fract_y
_atom_site_fract_z
_atom_site_U_iso_or_equiv
_atom_site_adp_type
_atom_site_occupancy
_atom_site_symmetry_multiplicity
_atom_site_calc_flag
_atom_site_refinement_flags
_atom_site_disorder_assembly
_atom_site_disorder_group
C1 C 1.2397(9) 0.4631(11) 0.8843(6) 0.096(3) Uani 1 1 d . . .
H1A H 1.1928 0.4957 0.8294 0.115 Uiso 1 1 calc R . .
H1B H 1.3180 0.5163 0.9170 0.115 Uiso 1 1 calc R . .
C2 C 1.1934(10) 0.3370(10) 0.9167(6) 0.097(3) Uani 1 1 d . . .
H2 H 1.2437 0.3089 0.9718 0.116 Uiso 1 1 calc R . .
C3 C 1.0814(11) 0.2493(8) 0.8763(5) 0.090(2) Uani 1 1 d . . .
H3 H 1.0445 0.2710 0.8182 0.108 Uiso 1 1 calc R . .
C4 C 1.0102(11) 0.1281(8) 0.9086(6) 0.097(3) Uani 1 1 d . . .
H4A H 1.0366 0.1316 0.9713 0.116 Uiso 1 1 calc R . .
H4B H 1.0516 0.0385 0.8911 0.116 Uiso 1 1 calc R . .
C5 C 0.8478(12) 0.1177(8) 0.8820(6) 0.104(3) Uani 1 1 d . . .
H5A H 0.8195 0.1318 0.8199 0.125 Uiso 1 1 calc R . .
H5B H 0.8187 0.0193 0.8941 0.125 Uiso 1 1 calc R . .
C6 C 0.7643(11) 0.2198(10) 0.9225(5) 0.102(3) Uani 1 1 d . . .
H6A H 0.8065 0.2199 0.9842 0.122 Uiso 1 1 calc R . .
H6B H 0.6636 0.1837 0.9142 0.122 Uiso 1 1 calc R . .
C7 C 0.6589(6) 0.3843(7) 0.7752(4) 0.0595(14) Uani 1 1 d . . .
C8 C 0.7159(8) 0.4380(10) 0.7100(5) 0.087(2) Uani 1 1 d . . .
H8 H 0.8096 0.4804 0.7224 0.104 Uiso 1 1 calc R . .
C9 C 0.6380(9) 0.4310(12) 0.6258(5) 0.104(3) Uani 1 1 d . . .
H9 H 0.6771 0.4718 0.5818 0.125 Uiso 1 1 calc R . .
C10 C 0.5018(9) 0.3635(12) 0.6066(6) 0.105(3) Uani 1 1 d . . .
H10 H 0.4496 0.3559 0.5495 0.127 Uiso 1 1 calc R . .
C11 C 0.4441(9) 0.3079(11) 0.6719(7) 0.112(3) Uani 1 1 d . . .
H11 H 0.3525 0.2611 0.6594 0.134 Uiso 1 1 calc R . .
C12 C 0.5207(8) 0.3208(10) 0.7558(6) 0.099(3) Uani 1 1 d . . .
H12 H 0.4788 0.2863 0.8003 0.119 Uiso 1 1 calc R . .
S1 S 0.75676(19) 0.4047(2) 0.88503(10) 0.0691(4) Uani 1 1 d . . .
Cl1 Cl 0.95995(17) 0.72322(15) 0.86619(9) 0.0615(4) Uani 1 1 d . . .
Pd1 Pd 1.00526(5) 0.46925(5) 0.88570(3) 0.05338(18) Uani 1 1 d . . .

loop_
_atom_site_aniso_label
_atom_site_aniso_U_11
_atom_site_aniso_U_22
_atom_site_aniso_U_33
_atom_site_aniso_U_23
_atom_site_aniso_U_13
_atom_site_aniso_U_12
C1 0.071(5) 0.115(7) 0.102(6) -0.006(5) 0.019(4) 0.020(4)
C2 0.094(6) 0.092(6) 0.106(6) 0.029(5) 0.026(5) 0.050(5)
C3 0.127(7) 0.057(4) 0.076(5) -0.020(4) 0.002(4) 0.038(4)
C4 0.148(8) 0.049(4) 0.099(6) 0.007(4) 0.037(6) 0.019(4)
C5 0.159(9) 0.044(4) 0.087(6) 0.008(4) -0.023(5) -0.003(5)
C6 0.135(7) 0.087(6) 0.075(5) 0.023(4) 0.005(5) -0.035(5)
C7 0.056(3) 0.060(4) 0.062(3) -0.008(3) 0.013(3) -0.001(3)
C8 0.062(4) 0.133(7) 0.062(4) -0.002(4) 0.006(3) -0.026(4)
C9 0.081(5) 0.163(9) 0.061(4) -0.003(5) 0.000(4) -0.015(5)
C10 0.082(5) 0.120(7) 0.094(6) -0.008(5) -0.024(5) -0.005(5)
C11 0.064(5) 0.120(8) 0.132(8) 0.017(6) -0.021(5) -0.026(5)
C12 0.064(4) 0.122(7) 0.107(6) 0.016(5) 0.009(4) -0.023(4)
S1 0.0787(10) 0.0760(11) 0.0565(9) -0.0105(8) 0.0231(7) -0.0092(8)
Cl1 0.0776(9) 0.0428(7) 0.0613(8) -0.0034(6) 0.0090(7) -0.0006(6)
Pd1 0.0623(3) 0.0465(3) 0.0494(3) -0.00650(18) 0.00831(18) 0.00633(19)

loop_
_atom_type_symbol
_atom_type_description
_atom_type_scat_dispersion_real
_atom_type_scat_dispersion_imag
_atom_type_scat_source
C C 0.0033 0.0016 'International Tables Vol C Tables 4.2.6.8 and 6.1.1.4'
H H 0.0000 0.0000 'International Tables Vol C Tables 4.2.6.8 and 6.1.1.4'
S S 0.1246 0.1234 'International Tables Vol C Tables 4.2.6.8 and 6.1.1.4'
Cl Cl 0.1484 0.1585 'International Tables Vol C Tables 4.2.6.8 and 6.1.1.4'
Pd Pd -0.9988 1.0072 'International Tables Vol C Tables 4.2.6.8 and 6.1.1.4'

loop_
_geom_angle_atom_site_label_1
_geom_angle_atom_site_label_2
_geom_angle_atom_site_label_3
_geom_angle
_geom_angle_site_symmetry_1
_geom_angle_site_symmetry_3
_geom_angle_publ_flag
C2 C1 Pd1 67.8(5) . . ?
C3 C2 C1 126.2(9) . . ?
C3 C2 Pd1 73.7(4) . . ?
C1 C2 Pd1 74.8(4) . . ?
C2 C3 C4 130.6(8) . . ?
C2 C3 Pd1 69.0(4) . . ?
C4 C3 Pd1 120.9(6) . . ?
C3 C4 C5 117.8(7) . . ?
C6 C5 C4 116.3(7) . . ?
C5 C6 S1 116.6(6) . . ?
C8 C7 C12 118.8(6) . . ?
C8 C7 S1 120.5(5) . . ?
C12 C7 S1 120.6(6) . . ?
C7 C8 C9 121.2(7) . . ?
C8 C9 C10 119.7(8) . . ?
C11 C10 C9 119.5(8) . . ?
C10 C11 C12 120.0(8) . . ?
C11 C12 C7 120.7(8) . . ?
C7 S1 C6 101.5(3) . . ?
C7 S1 Pd1 108.3(2) . . ?
C6 S1 Pd1 105.5(3) . . ?
C2 Pd1 C3 37.3(3) . . ?
C2 Pd1 C1 37.4(3) . . ?
C3 Pd1 C1 68.4(4) . . ?
C2 Pd1 Cl1 135.5(3) . . ?
C3 Pd1 Cl1 163.9(3) . . ?
C1 Pd1 Cl1 99.9(3) . . ?
C2 Pd1 S1 127.9(3) . . ?
C3 Pd1 S1 95.7(3) . . ?
C1 Pd1 S1 164.1(3) . . ?
Cl1 Pd1 S1 95.73(6) . . ?

loop_
_geom_bond_atom_site_label_1
_geom_bond_atom_site_label_2
_geom_bond_distance
_geom_bond_site_symmetry_2
_geom_bond_publ_flag
C1 C2 1.368(12) . ?
C1 Pd1 2.174(8) . ?
C2 C3 1.354(12) . ?
C2 Pd1 2.087(7) . ?
C3 C4 1.439(12) . ?
C3 Pd1 2.145(6) . ?
C4 C5 1.471(12) . ?
C5 C6 1.447(13) . ?
C6 S1 1.787(8) . ?
C7 C8 1.352(9) . ?
C7 C12 1.376(9) . ?
C7 S1 1.785(6) . ?
C8 C9 1.371(10) . ?
C9 C10 1.375(11) . ?
C10 C11 1.363(13) . ?
C11 C12 1.368(12) . ?
S1 Pd1 2.3709(18) . ?
Cl1 Pd1 2.3663(15) . ?
